data_2209370
loop_
_publ_author_name
'Ibis, Cemil'
'Gokmen, Zeliha'

_publ_section_title 3,4,4-Trichloro-1-(4-chlorophenylsulfanyl)-1-[4-(2-fluorophenyl)piperazinyl]-2-nitrobuta-1,3-diene
_journal_coeditor_code AC2026
_journal_issue 7
_journal_name_full 'Acta Crystallographica Section E'
_journal_page_first o2932
_journal_page_last o2933
_journal_paper_doi 10.1107/S1600536806022483
_journal_volume 62
_journal_year 2006
_chemical_formula_iupac 'C20 H16 Cl4 F N3 O2 S'
_chemical_formula_moiety 'C20 H16 Cl4 F N3 O2 S'
_chemical_formula_sum 'C20 H16 Cl4 F N3 O2 S'
_chemical_formula_weight 523.24
_chemical_melting_point .461E-305
_chemical_name_systematic
;
3,4,4-Trichloro-1-(4-chlorophenylsulfanyl)-1-[4-(2-fluorophenyl)piperazinyl]-
2-nitrobuta-1,3-diene
;
_space_group_IT_number 14
_symmetry_cell_setting monoclinic
_symmetry_space_group_name_Hall '-P 2yn'
_symmetry_space_group_name_H-M 'P 1 21/n 1'
_cell_angle_alpha 90
_cell_angle_beta 93.2770(10)
_cell_angle_gamma 90
_cell_formula_units_Z 4
_cell_length_a 13.7862(4)
_cell_length_b 11.0663(3)
_cell_length_c 14.6971(4)
_cell_measurement_reflns_used 18322
_cell_measurement_temperature 293.5
_cell_measurement_theta_max 30.0
_cell_measurement_theta_min 2.3
_cell_volume 2238.56(11)
_computing_cell_refinement CrystalClear
_computing_data_collection 'CrystalClear (Rigaku/MSC, 2002)'
_computing_data_reduction 'CrystalStructure (Rigaku/MSC, 2003)'
_computing_molecular_graphics 'ORTEP-3 (Farrugia, 1997)'
_computing_publication_material CrystalStructure
_computing_structure_refinement 'CRYSTALS (Betteridge <i>et al.</i>,  2003)'
_computing_structure_solution 'SIR92 (Altomare <i>et al.</i>,  1994)'
_diffrn_detector_area_resol_mean 10.00
_diffrn_measured_fraction_theta_full 0.9968
_diffrn_measured_fraction_theta_max 0.9968
_diffrn_measurement_device_type 'Rigaku R-AXIS RAPID S'
_diffrn_measurement_method \w
_diffrn_radiation_type 'Mo K\a'
_diffrn_radiation_wavelength 0.7107
_diffrn_reflns_av_R_equivalents 0.035
_diffrn_reflns_limit_h_max 19
_diffrn_reflns_limit_h_min -19
_diffrn_reflns_limit_k_max 15
_diffrn_reflns_limit_k_min -15
_diffrn_reflns_limit_l_max 20
_diffrn_reflns_limit_l_min -20
_diffrn_reflns_number 131970
_diffrn_reflns_theta_full 30.11
_diffrn_reflns_theta_max 30.11
_exptl_absorpt_coefficient_mu 0.653
_exptl_absorpt_correction_T_max 0.878
_exptl_absorpt_correction_T_min 0.682
_exptl_absorpt_correction_type multi-scan
_exptl_absorpt_process_details '(ABSCOR; Higashi, 1995)'
_exptl_crystal_colour yellow
_exptl_crystal_density_diffrn 1.552
_exptl_crystal_density_method 'not measured'
_exptl_crystal_description prism
_exptl_crystal_F_000 1064.00
_exptl_crystal_size_max 0.50
_exptl_crystal_size_mid 0.40
_exptl_crystal_size_min 0.20
_refine_diff_density_max 0.93
_refine_diff_density_min -0.56
_refine_ls_extinction_method none
_refine_ls_goodness_of_fit_ref 1.090
_refine_ls_hydrogen_treatment constr
_refine_ls_number_parameters 296
_refine_ls_number_reflns 6335
_refine_ls_R_factor_gt 0.0400
_refine_ls_shift/su_max 0.0060
_refine_ls_structure_factor_coef F
_refine_ls_weighting_details
;
Chebychev polynomial with 3 parameters (Carruthers & Watkin, 1979)
 5.3958    -5.3010    2.8963
;
_refine_ls_weighting_scheme calc
_refine_ls_wR_factor_ref 0.1180
_reflns_number_gt 6335
_reflns_number_total 6892
_reflns_threshold_expression F^2^>2\s(F^2^)
_cod_data_source_file ac2026.cif
_cod_data_source_block I
_cod_original_sg_symbol_H-M 'P 21/n'
_cod_database_code 2209370
_cod_database_fobs_code 2209370

loop_
_symmetry_equiv_pos_as_xyz
x,y,z
-x,-y,-z
-x+1/2,y+1/2,-z+1/2
x+1/2,-y+1/2,z+1/2

loop_
_atom_site_type_symbol
_atom_site_label
_atom_site_fract_x
_atom_site_fract_y
_atom_site_fract_z
_atom_site_U_iso_or_equiv
_atom_site_adp_type
_atom_site_calc_flag
_atom_site_occupancy
S S1 0.17363(4) 0.15888(6) 0.54893(4) 0.0499(2) Uani d 1.00
Cl Cl1 0.34677(5) -0.13614(6) 0.55203(5) 0.0724(2) Uani d 1.00
Cl Cl2 0.32734(7) -0.14662(7) 0.74592(7) 0.0916(3) Uani d 1.00
Cl Cl3 0.35492(6) 0.12678(6) 0.76283(4) 0.0770(2) Uani d 1.00
Cl Cl4 -0.06475(6) -0.06201(8) 0.21365(5) 0.0922(3) Uani d 1.00
O O2 0.46752(11) 0.2868(2) 0.52823(11) 0.0584(5) Uani d 1.00
F F1 0.45386(10) 0.1146(2) 0.11612(10) 0.0746(5) Uani d 1.00
N N3 0.30676(11) 0.1681(2) 0.22944(11) 0.0393(4) Uani d 1.00
N N2 0.30860(12) 0.1877(2) 0.42395(11) 0.0403(4) Uani d 1.00
N N1 0.45701(12) 0.1974(2) 0.57726(12) 0.0464(5) Uani d 1.00
O O1 0.52383(12) 0.1604(2) 0.63042(12) 0.0689(6) Uani d 1.00
C C12 0.3628(2) 0.0846(2) 0.29051(13) 0.0435(6) Uani d 1.00
C C13 0.22050(10) 0.2117(2) 0.27370(13) 0.0398(5) Uani d 1.00
C C15 0.2858(2) 0.1186(2) 0.14085(13) 0.0398(5) Uani d 1.00
C C3 0.36520(10) 0.1384(2) 0.57742(13) 0.0398(5) Uani d 1.00
C C5 0.10420(10) 0.0928(2) 0.45580(10) 0.0429(6) Uani d 1.00
C C4 0.29250(10) 0.1630(2) 0.51078(13) 0.0395(5) Uani d 1.00
C C11 0.39480(10) 0.1449(2) 0.38037(13) 0.0452(6) Uani d 1.00
C C20 0.1919(2) 0.0984(2) 0.10379(13) 0.0428(6) Uani d 1.00
C C6 0.1281(2) -0.0183(2) 0.42260(10) 0.0484(6) Uani d 1.00
C C14 0.2501(2) 0.2702(2) 0.36472(13) 0.0415(5) Uani d 1.00
C C8 -0.0024(2) -0.0046(2) 0.3102(2) 0.0550(7) Uani d 1.00
C C1 0.3442(2) -0.0584(2) 0.6513(2) 0.0510(7) Uani d 1.00
C C2 0.3546(2) 0.0596(2) 0.65540(10) 0.0465(6) Uani d 1.00
C C7 0.0758(2) -0.0677(2) 0.3473(2) 0.0526(7) Uani d 1.00
C C16 0.3611(2) 0.0901(2) 0.08560(10) 0.0503(6) Uani d 1.00
C C19 0.1754(2) 0.0475(2) 0.01680(10) 0.0521(7) Uani d 1.00
C C18 0.2519(2) 0.0168(2) -0.0334(2) 0.0566(7) Uani d 1.00
C C17 0.3459(2) 0.0391(2) 0.0005(2) 0.0606(8) Uani d 1.00
C C10 0.0233(2) 0.1530(2) 0.4193(2) 0.0587(7) Uani d 1.00
C C9 -0.0300(2) 0.1028(2) 0.3449(2) 0.0661(8) Uani d 1.00
H H(1) 0.1822 -0.0607 0.4498 0.0577 Uiso d 1.00
H H(2) 0.0911 -0.1446 0.3234 0.0631 Uiso d 1.00
H H(3) -0.0853 0.1436 0.3185 0.0781 Uiso d 1.00
H H(4) 0.0041 0.2276 0.4447 0.0701 Uiso d 1.00
H H(5) 0.4358 0.2114 0.36852 0.0543 Uiso d 1.00
H H(6) 0.4293 0.0887 0.41886 0.0542 Uiso d 1.00
H H(7) 0.3232 0.0171 0.30329 0.0521 Uiso d 1.00
H H(8) 0.4182 0.0580 0.26070 0.0524 Uiso d 1.00
H H(9) 0.1875 0.2690 0.23497 0.0475 Uiso d 1.00
H H(10) 0.1787 0.1454 0.28359 0.0474 Uiso d 1.00
H H(11) 0.1931 0.2910 0.39466 0.0497 Uiso d 1.00
H H(12) 0.2865 0.3412 0.35414 0.0496 Uiso d 1.00
H H(13) 0.3994 0.0181 -0.0344 0.0730 Uiso d 1.00
H H(14) 0.2403 -0.0192 -0.0916 0.0676 Uiso d 1.00
H H(15) 0.1107 0.0340 -0.0068 0.0621 Uiso d 1.00
H H(16) 0.1379 0.1198 0.13782 0.0512 Uiso d 1.00

loop_
_atom_site_aniso_label
_atom_site_aniso_U_11
_atom_site_aniso_U_22
_atom_site_aniso_U_33
_atom_site_aniso_U_12
_atom_site_aniso_U_13
_atom_site_aniso_U_23
S1 0.0422(3) 0.0651(4) 0.0428(3) -0.0047(3) 0.0054(2) -0.0109(3)
Cl1 0.0669(4) 0.0597(4) 0.0883(5) 0.0105(3) -0.0157(4) -0.0288(4)
Cl2 0.1055(6) 0.0631(4) 0.1085(6) 0.0040(4) 0.0250(5) 0.0319(4)
Cl3 0.1237(6) 0.0659(4) 0.0417(3) 0.0014(4) 0.0077(4) -0.0070(3)
Cl4 0.0971(6) 0.0958(6) 0.0783(5) -0.0231(5) -0.0405(4) -0.0006(4)
O2 0.0569(10) 0.0575(10) 0.0597(10) -0.0178(8) -0.0070(8) 0.0050(8)
F1 0.0457(7) 0.1200(10) 0.0593(9) -0.0070(8) 0.0108(6) -0.0086(9)
N3 0.0394(8) 0.0455(10) 0.0330(8) 0.0009(8) 0.0010(7) 0.0009(7)
N2 0.0379(8) 0.0449(10) 0.0380(9) 0.0008(7) 0.0007(7) -0.0021(7)
N1 0.0438(10) 0.0502(11) 0.0442(10) -0.0082(8) -0.0065(8) 0.0013(8)
O1 0.0512(9) 0.0842(13) 0.0689(11) -0.0104(9) -0.0184(8) 0.0137(10)
C12 0.0408(11) 0.0543(13) 0.0355(10) 0.0084(10) 0.0022(8) 0.0020(9)
C13 0.0403(10) 0.0399(11) 0.0388(10) 0.0038(9) -0.0010(8) 0.0020(9)
C15 0.0476(11) 0.0402(11) 0.0314(10) 0.0019(9) -0.0002(8) 0.0031(8)
C3 0.0418(10) 0.0419(11) 0.0355(10) -0.0060(9) 0.0006(8) -0.0013(9)
C5 0.0372(10) 0.0469(12) 0.0444(11) -0.0039(9) -0.0001(9) 0.0003(9)
C4 0.0413(10) 0.0398(11) 0.0370(10) -0.0034(9) -0.0017(8) -0.0047(8)
C11 0.0366(10) 0.0590(10) 0.0398(10) 0.0004(10) 0.0036(8) 0.0017(10)
C20 0.0440(11) 0.0501(12) 0.0342(10) 0.0054(10) 0.0018(8) 0.0024(9)
C6 0.0428(12) 0.0523(13) 0.0491(12) 0.0022(10) -0.0049(9) 0.0008(10)
C14 0.0483(12) 0.0357(11) 0.0403(11) 0.0006(9) 0.0010(9) -0.0019(9)
C8 0.0511(13) 0.059(2) 0.0527(13) -0.0116(12) -0.0132(10) 0.0035(12)
C1 0.0456(12) 0.0499(13) 0.0580(10) 0.0012(10) 0.0042(10) 0.0004(11)
C2 0.0521(13) 0.0459(12) 0.0416(11) -0.0029(10) 0.0037(9) -0.0041(10)
C7 0.0537(13) 0.0465(13) 0.0570(10) -0.0033(11) 0.0011(11) -0.0072(11)
C16 0.0423(12) 0.069(2) 0.0398(11) 0.0008(11) 0.0067(9) 0.0033(11)
C19 0.0570(10) 0.0580(10) 0.0398(11) 0.0051(11) -0.0068(10) 0.0005(10)
C18 0.067(2) 0.066(2) 0.0360(11) 0.0103(13) -0.0021(10) -0.0049(11)
C17 0.062(2) 0.080(2) 0.0410(12) 0.0128(13) 0.0118(11) 0.0024(12)
C10 0.0457(12) 0.0520(10) 0.077(2) 0.0056(11) -0.0050(11) -0.0056(12)
C9 0.0510(10) 0.064(2) 0.081(2) 0.0039(12) -0.0203(13) 0.0040(10)

loop_
_atom_type_symbol
_atom_type_description
_atom_type_scat_dispersion_real
_atom_type_scat_dispersion_imag
_atom_type_scat_source
C C 0.003 0.002
;
International Tables for Crystallography
(1992, Vol. C, Tables 4.2.6.8 and 6.1.1.4)
;
H H 0.000 0.000
;
International Tables for Crystallography
(1992, Vol. C, Table 6.1.1.4)
;
N N 0.006 0.003
;
International Tables for Crystallography
(1992, Vol. C, Tables 4.2.6.8 and 6.1.1.4)
;
O O 0.011 0.006
;
International Tables for Crystallography
(1992, Vol. C, Tables 4.2.6.8 and 6.1.1.4)
;
Cl Cl 0.148 0.159
;
International Tables for Crystallography
(1992, Vol. C, Tables 4.2.6.8 and 6.1.1.4)
;
S S 0.125 0.123
;
International Tables for Crystallography
(1992, Vol. C, Tables 4.2.6.8 and 6.1.1.4)
;
F F 0.017 0.010
;
International Tables for Crystallography
(1992, Vol. C, Tables 4.2.6.8 and 6.1.1.4)
;

loop_
_geom_angle_atom_site_label_1
_geom_angle_atom_site_label_2
_geom_angle_atom_site_label_3
_geom_angle
_geom_angle_publ_flag
C5 S1 C4 103.58(9) no
C12 N3 C13 110.2(2) no
C12 N3 C15 112.8(2) no
C13 N3 C15 113.80(10) no
C4 N2 C11 122.4(2) no
C4 N2 C14 125.3(2) no
C11 N2 C14 112.0(2) no
O1 N1 C3 118.3(2) no
O1 N1 O2 121.5(2) no
C3 N1 O2 120.1(2) no
C11 C12 H(7) 108.3(2) no
C11 C12 H(8) 109.6(2) no
C11 C12 N3 111.7(2) no
H(7) C12 H(8) 109.5(3) no
H(7) C12 N3 109.0(2) no
H(8) C12 N3 108.7(2) no
C14 C13 H(9) 109.8(2) no
C14 C13 H(10) 109.2(2) no
C14 C13 N3 110.3(2) no
H(9) C13 H(10) 109.5(2) no
H(9) C13 N3 109.0(2) no
H(10) C13 N3 109.1(2) no
C20 C15 C16 116.3(2) no
C20 C15 N3 123.6(2) no
C16 C15 N3 120.0(2) no
C4 C3 C2 124.9(2) yes
C4 C3 N1 121.0(2) no
C2 C3 N1 113.9(2) no
C6 C5 C10 120.0(2) no
C6 C5 S1 120.8(2) no
C10 C5 S1 119.2(2) no
S1 C4 N2 121.10(10) no
S1 C4 C3 114.70(10) no
N2 C4 C3 124.2(2) no
H(5) C11 H(6) 109.5(3) no
H(5) C11 N2 109.6(2) no
H(5) C11 C12 109.1(2) no
H(6) C11 N2 110.1(2) no
H(6) C11 C12 109.9(2) no
N2 C11 C12 108.6(2) no
C19 C20 H(16) 119.2(2) no
C19 C20 C15 121.3(2) no
H(16) C20 C15 119.5(2) no
C7 C6 H(1) 119.8(3) no
C7 C6 C5 120.6(2) no
H(1) C6 C5 119.5(2) no
H(11) C14 H(12) 109.5(3) no
H(11) C14 N2 108.5(2) no
H(11) C14 C13 108.9(2) no
H(12) C14 N2 109.5(2) no
H(12) C14 C13 109.0(2) no
N2 C14 C13 111.5(2) no
C7 C8 C9 121.9(2) no
C7 C8 Cl4 118.7(2) no
C9 C8 Cl4 119.4(2) no
C2 C1 Cl1 122.4(2) no
C2 C1 Cl2 123.0(2) no
Cl1 C1 Cl2 114.60(10) no
Cl3 C2 C3 117.5(2) no
Cl3 C2 C1 117.3(2) no
C3 C2 C1 125.2(2) yes
H(2) C7 C6 121.9(3) no
H(2) C7 C8 119.7(3) no
C6 C7 C8 118.3(2) no
C17 C16 F1 118.2(2) no
C17 C16 C15 122.9(2) no
F1 C16 C15 118.9(2) no
C18 C19 H(15) 120.1(2) no
C18 C19 C20 120.1(2) no
H(15) C19 C20 119.7(3) no
C17 C18 H(14) 120.4(3) no
C17 C18 C19 119.9(2) no
H(14) C18 C19 119.7(3) no
H(13) C17 C16 120.5(3) no
H(13) C17 C18 120.2(3) no
C16 C17 C18 119.3(2) no
C9 C10 H(4) 120.5(3) no
C9 C10 C5 119.3(2) no
H(4) C10 C5 120.2(3) no
H(3) C9 C8 119.9(3) no
H(3) C9 C10 120.3(3) no
C8 C9 C10 119.7(2) no

loop_
_geom_bond_atom_site_label_1
_geom_bond_atom_site_label_2
_geom_bond_distance
_geom_bond_publ_flag
S1 C5 1.781(2) yes
S1 C4 1.763(2) no
Cl1 C1 1.696(2) no
Cl2 C1 1.726(3) no
Cl3 C2 1.745(2) no
Cl4 C8 1.737(2) no
O2 N1 1.237(2) no
F1 C16 1.358(3) no
N3 C12 1.475(3) no
N3 C13 1.470(3) no
N3 C15 1.427(2) no
N2 C4 1.336(3) no
N2 C11 1.461(3) no
N2 C14 1.470(3) no
N1 O1 1.243(2) no
N1 C3 1.424(3) no
C12 C11 1.522(3) no
C12 H(7) 0.95 no
C12 H(8) 0.95 no
C13 C14 1.520(3) no
C13 H(9) 0.95 no
C13 H(10) 0.95 no
C15 C20 1.393(3) no
C15 C16 1.390(3) no
C3 C4 1.387(3) yes
C3 C2 1.454(3) yes
C5 C6 1.370(3) no
C5 C10 1.382(3) no
C11 H(5) 0.95 no
C11 H(6) 0.95 no
C20 C19 1.403(3) no
C20 H(16) 0.95 no
C6 C7 1.397(3) no
C6 H(1) 0.95 no
C14 H(11) 0.95 no
C14 H(12) 0.95 no
C8 C7 1.371(3) no
C8 C9 1.356(4) no
C1 C2 1.314(3) yes
C7 H(2) 0.95 no
C16 C17 1.378(3) no
C19 C18 1.365(3) no
C19 H(15) 0.95 no
C18 C17 1.383(3) no
C18 H(14) 0.95 no
C17 H(13) 0.95 no
C10 C9 1.397(4) no
C10 H(4) 0.95 no
C9 H(3) 0.950(4) no

loop_
_geom_contact_atom_site_label_1
_geom_contact_atom_site_label_2
_geom_contact_distance
_geom_contact_site_symmetry_2
_geom_contact_publ_flag
S1 N2 2.707(2) 55501 no
S1 C3 2.660(2) 55501 no
S1 C6 2.748(2) 55501 no
S1 C14 3.207(2) 55501 no
S1 C2 3.072(2) 55501 no
S1 C10 2.735(2) 55501 no
S1 H(1) 2.839(2) 55501 no
S1 H(4) 2.824(2) 55501 no
S1 H(11) 2.724(2) 55501 no
Cl1 Cl2 2.8800(10) 55501 no
Cl1 C3 3.070(2) 55501 no
Cl1 C4 3.440(2) 55501 no
Cl1 C2 2.644(2) 55501 no
Cl1 H(1) 2.777(2) 55501 no
Cl1 H(6) 3.402(2) 55501 no
Cl2 Cl1 2.8800(10) 55501 no
Cl2 Cl3 3.0580(10) 55501 no
Cl2 Cl4 3.5940(10) 54504 no
Cl2 C2 2.679(2) 55501 no
Cl3 Cl2 3.0580(10) 55501 no
Cl3 N1 3.236(2) 55501 no
Cl3 O1 3.141(2) 55501 no
Cl3 C3 2.740(2) 55501 no
Cl3 C1 2.623(2) 55501 no
Cl3 C9 3.565(3) 55504 no
Cl3 H(3) 2.780(3) 55504 no
Cl4 S1 3.3830(10) 55505 no
Cl4 Cl1 3.3830(10) 55505 no
Cl4 Cl2 3.5940(10) 44404 no
Cl4 Cl2 3.3830(10) 55505 no
Cl4 Cl3 3.3830(10) 55505 no
Cl4 Cl4 3.3830(10) 55505 no
Cl4 O2 3.383(2) 55505 no
Cl4 F1 3.383(2) 55505 no
Cl4 N3 3.383(2) 55505 no
Cl4 N2 3.383(2) 55505 no
Cl4 N1 3.383(2) 55505 no
Cl4 O1 3.383(2) 55505 no
Cl4 C12 3.383(2) 55505 no
Cl4 C13 3.383(2) 55505 no
Cl4 C15 3.383(2) 55505 no
Cl4 C3 3.383(2) 55505 no
Cl4 C5 3.383(2) 55505 no
Cl4 C4 3.383(2) 55505 no
Cl4 C11 3.383(2) 55505 no
Cl4 C20 3.383(2) 55505 no
Cl4 C6 3.383(2) 55505 no
Cl4 C14 3.383(2) 55505 no
Cl4 C8 3.383(2) 55505 no
Cl4 C1 3.383(2) 55505 no
Cl4 C2 3.383(2) 55505 no
Cl4 C7 2.680(2) 55501 no
Cl4 C7 3.383(2) 55505 no
Cl4 C16 3.383(2) 55505 no
Cl4 C19 3.383(2) 55505 no
Cl4 C18 3.383(2) 55505 no
Cl4 C17 3.383(2) 55505 no
Cl4 C10 3.383(3) 55505 no
Cl4 C9 2.678(3) 55501 no
Cl4 C9 3.383(3) 55505 no
Cl4 H(1) 3.383(2) 55505 no
Cl4 H(2) 2.768(2) 55501 no
Cl4 H(2) 3.383(2) 55505 no
Cl4 H(3) 2.772(3) 55501 no
Cl4 H(3) 3.383(3) 55505 no
Cl4 H(4) 3.383(3) 55505 no
Cl4 H(5) 3.339(2) 54502 no
Cl4 H(5) 3.383(2) 55505 no
Cl4 H(6) 3.383(2) 55505 no
Cl4 H(7) 3.383(2) 55505 no
Cl4 H(8) 3.383(2) 55505 no
Cl4 H(9) 3.383(2) 55505 no
Cl4 H(10) 3.383(2) 55505 no
Cl4 H(11) 3.383(2) 55505 no
Cl4 H(12) 3.383(2) 55505 no
Cl4 H(13) 3.383(2) 55505 no
Cl4 H(14) 3.063(2) 55503 no
Cl4 H(14) 3.383(2) 55505 no
Cl4 H(15) 3.085(2) 55503 no
Cl4 H(15) 3.383(2) 55505 no
Cl4 H(16) 3.383(2) 55505 no
O2 N2 2.823(2) 55501 no
O2 O1 2.164(2) 55501 no
O2 C3 2.307(3) 55501 no
O2 C4 2.774(2) 55501 no
O2 C11 2.818(3) 55501 no
O2 C20 3.467(3) 55504 no
O2 C2 3.545(3) 55501 no
O2 C19 3.535(3) 55502 no
O2 C19 3.414(3) 55504 no
O2 H(5) 2.506(3) 55501 no
O2 H(6) 2.751(3) 55501 no
O2 H(12) 3.523(2) 55501 no
O2 H(15) 2.951(3) 55502 no
O2 H(15) 2.865(3) 55504 no
O2 H(16) 2.958(3) 55504 no
F1 N3 2.761(2) 55501 no
F1 C12 2.937(2) 55501 no
F1 C15 2.367(3) 55501 no
F1 C7 3.584(3) 55502 no
F1 C17 2.347(3) 55501 no
F1 H(2) 2.888(3) 55502 no
F1 H(4) 3.174(3) 55404 no
F1 H(7) 3.541(3) 55501 no
F1 H(8) 2.295(2) 55501 no
F1 H(13) 2.531(3) 55501 no
F1 H(13) 2.823(3) 65503 no
N3 F1 2.761(2) 55501 no
N3 N2 2.866(2) 55501 no
N3 C11 2.480(2) 55501 no
N3 C20 2.486(2) 55501 no
N3 C14 2.453(3) 55501 no
N3 C7 3.558(3) 55502 no
N3 C16 2.440(3) 55501 no
N3 H(2) 2.647(3) 55502 no
N3 H(5) 2.675(2) 55501 no
N3 H(6) 3.292(2) 55501 no
N3 H(7) 1.998(3) 55501 no
N3 H(8) 1.994(3) 55501 no
N3 H(9) 1.993(3) 55501 no
N3 H(10) 1.994(3) 55501 no
N3 H(11) 3.262(3) 55501 no
N3 H(12) 2.677(3) 55501 no
N3 H(16) 2.676(2) 55501 no
N2 S1 2.707(2) 55501 no
N2 O2 2.823(2) 55501 no
N2 N3 2.866(2) 55501 no
N2 N1 2.958(2) 55501 no
N2 C12 2.423(3) 55501 no
N2 C13 2.473(2) 55501 no
N2 C3 2.407(2) 55501 no
N2 C5 3.068(3) 55501 no
N2 C6 3.373(3) 55501 no
N2 H(1) 3.288(3) 55501 no
N2 H(5) 1.992(3) 55501 no
N2 H(6) 1.997(3) 55501 no
N2 H(7) 2.606(3) 55501 no
N2 H(8) 3.243(3) 55501 no
N2 H(9) 3.283(2) 55501 no
N2 H(10) 2.694(2) 55501 no
N2 H(11) 1.987(3) 55501 no
N2 H(12) 1.999(3) 55501 no
N1 Cl3 3.236(2) 55501 no
N1 N2 2.958(2) 55501 no
N1 C4 2.447(3) 55501 no
N1 C11 3.027(3) 55501 no
N1 C1 3.437(3) 55501 no
N1 C2 2.413(3) 55501 no
N1 H(5) 3.069(3) 55501 no
N1 H(6) 2.629(3) 55501 no
N1 H(16) 3.294(3) 55504 no
O1 Cl3 3.141(2) 55501 no
O1 O2 2.164(2) 55501 no
O1 C3 2.292(3) 55501 no
O1 C4 3.553(2) 55501 no
O1 C20 3.571(3) 55504 no
O1 C1 3.489(3) 55501 no
O1 C2 2.630(3) 55501 no
O1 H(6) 3.396(3) 55501 no
O1 H(9) 2.769(3) 55504 no
O1 H(16) 2.896(3) 55504 no
C12 F1 2.937(2) 55501 no
C12 N2 2.423(3) 55501 no
C12 C13 2.415(3) 55501 no
C12 C15 2.416(3) 55501 no
C12 C4 3.539(3) 55501 no
C12 C20 3.516(3) 55501 no
C12 C14 2.831(3) 55501 no
C12 C16 3.010(3) 55501 no
C12 H(2) 3.507(3) 55502 no
C12 H(5) 2.041(3) 55501 no
C12 H(6) 2.051(3) 55501 no
C12 H(9) 3.231(3) 55501 no
C12 H(9) 3.577(3) 54502 no
C12 H(10) 2.621(3) 55501 no
C12 H(12) 3.186(3) 55501 no
C13 N2 2.473(2) 55501 no
C13 C12 2.415(3) 55501 no
C13 C15 2.426(3) 55501 no
C13 C5 3.459(3) 55501 no
C13 C11 2.889(3) 55501 no
C13 C20 2.802(3) 55501 no
C13 H(2) 3.425(3) 55502 no
C13 H(5) 3.206(3) 55501 no
C13 H(7) 2.600(3) 55501 no
C13 H(8) 3.229(3) 55501 no
C13 H(11) 2.037(3) 55501 no
C13 H(12) 2.038(3) 55501 no
C13 H(16) 2.462(3) 55501 no
C15 F1 2.367(3) 55501 no
C15 C12 2.416(3) 55501 no
C15 C13 2.426(3) 55501 no
C15 C19 2.437(3) 55501 no
C15 C18 2.811(3) 55501 no
C15 C17 2.432(3) 55501 no
C15 H(2) 3.150(3) 55502 no
C15 H(7) 2.662(3) 55501 no
C15 H(8) 2.553(3) 55501 no
C15 H(9) 2.595(3) 55501 no
C15 H(10) 2.650(3) 55501 no
C15 H(12) 3.229(3) 54502 no
C15 H(13) 3.284(3) 55501 no
C15 H(15) 3.288(3) 55501 no
C15 H(16) 2.036(3) 55501 no
C3 S1 2.660(2) 55501 no
C3 Cl1 3.070(2) 55501 no
C3 Cl3 2.740(2) 55501 no
C3 O2 2.307(3) 55501 no
C3 N2 2.407(2) 55501 no
C3 O1 2.292(3) 55501 no
C3 C11 2.948(3) 55501 no
C3 C1 2.458(3) 55501 no
C3 H(5) 3.371(3) 55501 no
C3 H(6) 2.598(3) 55501 no
C5 N2 3.068(3) 55501 no
C5 C13 3.459(3) 55501 no
C5 C4 2.785(3) 55501 no
C5 C14 3.162(3) 55501 no
C5 C8 2.746(3) 55501 no
C5 C7 2.404(3) 55501 no
C5 C9 2.398(3) 55501 no
C5 H(1) 2.015(3) 55501 no
C5 H(2) 3.269(3) 55501 no
C5 H(3) 3.258(3) 55501 no
C5 H(4) 2.032(3) 55501 no
C5 H(10) 2.846(3) 55501 no
C5 H(11) 2.693(3) 55501 no
C4 Cl1 3.440(2) 55501 no
C4 O2 2.774(2) 55501 no
C4 N1 2.447(3) 55501 no
C4 O1 3.553(2) 55501 no
C4 C12 3.539(3) 55501 no
C4 C5 2.785(3) 55501 no
C4 C11 2.452(3) 55501 no
C4 C6 3.240(3) 55501 no
C4 C14 2.493(3) 55501 no
C4 C1 3.257(3) 55501 no
C4 C2 2.520(3) 55501 no
C4 H(1) 3.014(3) 55501 no
C4 H(5) 3.005(3) 55501 no
C4 H(6) 2.520(3) 55501 no
C4 H(7) 3.497(3) 55501 no
C4 H(11) 2.556(3) 55501 no
C4 H(12) 3.029(3) 55501 no
C11 O2 2.818(3) 55501 no
C11 N3 2.480(2) 55501 no
C11 N1 3.027(3) 55501 no
C11 C13 2.889(3) 55501 no
C11 C3 2.948(3) 55501 no
C11 C4 2.452(3) 55501 no
C11 C14 2.430(3) 55501 no
C11 H(7) 2.032(3) 55501 no
C11 H(8) 2.047(3) 55501 no
C11 H(10) 3.227(3) 55501 no
C11 H(11) 3.233(3) 55501 no
C11 H(12) 2.652(3) 55501 no
C20 S1 3.170(2) 55505 no
C20 Cl1 3.170(2) 55505 no
C20 Cl2 3.170(2) 55505 no
C20 Cl3 3.170(2) 55505 no
C20 Cl4 3.170(2) 55505 no
C20 O2 3.467(3) 45404 no
C20 O2 3.170(3) 55505 no
C20 F1 3.170(2) 55505 no
C20 N3 2.486(2) 55501 no
C20 N3 3.170(3) 55505 no
C20 N2 3.170(3) 55505 no
C20 N1 3.170(3) 55505 no
C20 O1 3.571(3) 45404 no
C20 O1 3.170(3) 55505 no
C20 C12 3.516(3) 55501 no
C20 C12 3.170(3) 55505 no
C20 C13 2.802(3) 55501 no
C20 C13 3.170(3) 55505 no
C20 C15 3.170(3) 55505 no
C20 C3 3.170(3) 55505 no
C20 C5 3.170(3) 55505 no
C20 C4 3.170(3) 55505 no
C20 C11 3.170(3) 55505 no
C20 C20 3.170(3) 55505 no
C20 C6 3.170(3) 55505 no
C20 C14 3.170(3) 55505 no
C20 C8 3.170(3) 55505 no
C20 C1 3.170(3) 55505 no
C20 C2 3.170(3) 55505 no
C20 C7 3.170(3) 55505 no
C20 C16 2.365(3) 55501 no
C20 C16 3.170(3) 55505 no
C20 C19 3.170(3) 55505 no
C20 C18 2.399(3) 55501 no
C20 C18 3.170(3) 55505 no
C20 C17 2.760(3) 55501 no
C20 C17 3.170(3) 55505 no
C20 C10 3.170(3) 55505 no
C20 C9 3.170(3) 55505 no
C20 H(1) 3.170(3) 55505 no
C20 H(2) 3.170(3) 55505 no
C20 H(3) 3.170(3) 55505 no
C20 H(4) 3.170(3) 55505 no
C20 H(5) 3.170(3) 55505 no
C20 H(6) 3.170(3) 55505 no
C20 H(7) 3.475(3) 55501 no
C20 H(7) 3.170(3) 55505 no
C20 H(8) 3.170(3) 55505 no
C20 H(9) 2.701(3) 55501 no
C20 H(9) 3.170(3) 55505 no
C20 H(10) 2.709(3) 55501 no
C20 H(10) 3.170(3) 55505 no
C20 H(11) 3.170(3) 55505 no
C20 H(12) 2.924(3) 54502 no
C20 H(12) 3.170(3) 55505 no
C20 H(13) 3.170(3) 55505 no
C20 H(14) 3.257(3) 55501 no
C20 H(14) 3.170(3) 55505 no
C20 H(15) 2.048(3) 55501 no
C20 H(15) 3.170(3) 55505 no
C20 H(16) 3.170(3) 55505 no
C6 S1 2.748(2) 55501 no
C6 N2 3.373(3) 55501 no
C6 C4 3.240(3) 55501 no
C6 C8 2.377(3) 55501 no
C6 C10 2.382(3) 55501 no
C6 C9 2.751(3) 55501 no
C6 H(2) 2.063(3) 55501 no
C6 H(4) 3.240(3) 55501 no
C6 H(7) 3.316(3) 55501 no
C6 H(10) 2.846(3) 55501 no
C6 H(11) 3.568(3) 55501 no
C14 S1 3.207(2) 55501 no
C14 N3 2.453(3) 55501 no
C14 C12 2.831(3) 55501 no
C14 C5 3.162(3) 55501 no
C14 C4 2.493(3) 55501 no
C14 C11 2.430(3) 55501 no
C14 C10 3.520(3) 55501 no
C14 H(5) 2.639(3) 55501 no
C14 H(6) 3.248(3) 55501 no
C14 H(7) 3.127(3) 55501 no
C14 H(9) 2.048(3) 55501 no
C14 H(10) 2.041(3) 55501 no
C8 C5 2.746(3) 55501 no
C8 C6 2.377(3) 55501 no
C8 C10 2.381(3) 55501 no
C8 H(1) 3.237(3) 55501 no
C8 H(2) 2.019(3) 55501 no
C8 H(3) 2.007(4) 55501 no
C8 H(4) 3.239(3) 55501 no
C8 H(10) 3.041(3) 55501 no
C8 H(16) 3.552(3) 55501 no
C1 Cl3 2.623(2) 55501 no
C1 N1 3.437(3) 55501 no
C1 O1 3.489(3) 55501 no
C1 C3 2.458(3) 55501 no
C1 C4 3.257(3) 55501 no
C2 S1 3.072(2) 55501 no
C2 Cl1 2.644(2) 55501 no
C2 Cl2 2.679(2) 55501 no
C2 O2 3.545(3) 55501 no
C2 N1 2.413(3) 55501 no
C2 O1 2.630(3) 55501 no
C2 C4 2.520(3) 55501 no
C7 Cl4 2.680(2) 55501 no
C7 F1 3.584(3) 54502 no
C7 N3 3.558(3) 54502 no
C7 C5 2.404(3) 55501 no
C7 C10 2.773(3) 55501 no
C7 C9 2.384(4) 55501 no
C7 H(1) 2.043(3) 55501 no
C7 H(3) 3.236(3) 55501 no
C7 H(10) 2.933(3) 55501 no
C16 N3 2.440(3) 55501 no
C16 C12 3.010(3) 55501 no
C16 C20 2.365(3) 55501 no
C16 C19 2.739(3) 55501 no
C16 C18 2.383(3) 55501 no
C16 H(2) 3.277(3) 55502 no
C16 H(4) 3.565(3) 55404 no
C16 H(7) 3.369(3) 55501 no
C16 H(8) 2.671(3) 55501 no
C16 H(11) 3.409(3) 54502 no
C16 H(12) 3.566(3) 54502 no
C16 H(13) 2.032(3) 55501 no
C16 H(14) 3.245(3) 55501 no
C16 H(16) 3.230(3) 55501 no
C19 S1 2.473(2) 55505 no
C19 Cl1 2.473(2) 55505 no
C19 Cl2 2.473(3) 55505 no
C19 Cl3 2.473(2) 55505 no
C19 Cl4 2.473(2) 55505 no
C19 O2 3.535(3) 54502 no
C19 O2 3.414(3) 45404 no
C19 O2 2.473(3) 55505 no
C19 F1 2.473(3) 55505 no
C19 N3 2.473(3) 55505 no
C19 N2 2.473(3) 55505 no
C19 N1 2.473(3) 55505 no
C19 O1 2.473(3) 55505 no
C19 C12 2.473(3) 55505 no
C19 C13 2.473(3) 55505 no
C19 C15 2.437(3) 55501 no
C19 C15 2.473(3) 55505 no
C19 C3 2.473(3) 55505 no
C19 C5 2.473(3) 55505 no
C19 C4 2.473(3) 55505 no
C19 C11 2.473(3) 55505 no
C19 C20 2.473(3) 55505 no
C19 C6 2.473(3) 55505 no
C19 C14 2.473(3) 55505 no
C19 C8 2.473(3) 55505 no
C19 C1 2.473(3) 55505 no
C19 C2 2.473(3) 55505 no
C19 C7 2.473(3) 55505 no
C19 C16 2.739(3) 55501 no
C19 C16 2.473(3) 55505 no
C19 C19 2.473(3) 55505 no
C19 C18 2.473(3) 55505 no
C19 C17 2.379(3) 55501 no
C19 C17 2.473(3) 55505 no
C19 C10 2.473(3) 55505 no
C19 C9 2.473(3) 55505 no
C19 H(1) 2.473(3) 55505 no
C19 H(2) 2.473(3) 55505 no
C19 H(3) 2.473(3) 55505 no
C19 H(4) 2.473(3) 55505 no
C19 H(5) 2.473(3) 55505 no
C19 H(6) 2.473(3) 55505 no
C19 H(7) 2.473(3) 55505 no
C19 H(8) 2.473(3) 55505 no
C19 H(9) 2.473(3) 55505 no
C19 H(10) 2.473(3) 55505 no
C19 H(11) 3.573(3) 54502 no
C19 H(11) 2.473(3) 55505 no
C19 H(12) 2.996(3) 54502 no
C19 H(12) 2.473(3) 55505 no
C19 H(13) 3.237(3) 55501 no
C19 H(13) 2.473(3) 55505 no
C19 H(14) 2.013(3) 55501 no
C19 H(14) 2.473(3) 55505 no
C19 H(15) 2.473(3) 55505 no
C19 H(16) 2.043(3) 55501 no
C19 H(16) 2.473(3) 55505 no
C18 S1 3.540(3) 55505 no
C18 Cl1 3.540(3) 55505 no
C18 Cl2 3.540(3) 55505 no
C18 Cl3 3.599(2) 55401 no
C18 Cl3 3.540(3) 55505 no
C18 Cl4 3.540(3) 55505 no
C18 O2 3.540(3) 55505 no
C18 F1 3.540(3) 55505 no
C18 N3 3.540(3) 55505 no
C18 N2 3.540(3) 55505 no
C18 N1 3.540(3) 55505 no
C18 O1 3.540(3) 55505 no
C18 C12 3.540(3) 55505 no
C18 C13 3.540(3) 55505 no
C18 C15 2.811(3) 55501 no
C18 C15 3.540(3) 55505 no
C18 C3 3.540(3) 55505 no
C18 C5 3.540(3) 55505 no
C18 C4 3.540(3) 55505 no
C18 C11 3.540(3) 55505 no
C18 C20 2.399(3) 55501 no
C18 C20 3.540(3) 55505 no
C18 C6 3.540(3) 55505 no
C18 C14 3.540(3) 55505 no
C18 C8 3.540(3) 55505 no
C18 C1 3.540(3) 55505 no
C18 C2 3.540(3) 55505 no
C18 C7 3.540(3) 55505 no
C18 C16 2.383(3) 55501 no
C18 C16 3.540(3) 55505 no
C18 C19 3.540(3) 55505 no
C18 C18 3.540(4) 55505 no
C18 C17 3.540(4) 55505 no
C18 C10 3.540(3) 55505 no
C18 C9 3.540(4) 55505 no
C18 H(1) 3.540(3) 55505 no
C18 H(2) 3.540(3) 55505 no
C18 H(3) 3.540(4) 55505 no
C18 H(4) 3.540(3) 55505 no
C18 H(5) 3.540(3) 55505 no
C18 H(6) 3.540(3) 55505 no
C18 H(7) 3.540(3) 55505 no
C18 H(8) 3.540(3) 55505 no
C18 H(9) 3.540(3) 55505 no
C18 H(10) 3.540(3) 55505 no
C18 H(11) 3.286(3) 54502 no
C18 H(11) 3.540(3) 55505 no
C18 H(12) 3.340(3) 54502 no
C18 H(12) 3.540(3) 55505 no
C18 H(13) 2.034(4) 55501 no
C18 H(13) 3.540(4) 55505 no
C18 H(14) 3.540(4) 55505 no
C18 H(15) 2.017(3) 55501 no
C18 H(15) 3.540(3) 55505 no
C18 H(16) 3.248(3) 55501 no
C18 H(16) 3.540(3) 55505 no
C17 F1 2.347(3) 55501 no
C17 C15 2.432(3) 55501 no
C17 C20 2.760(3) 55501 no
C17 C19 2.379(3) 55501 no
C17 H(4) 3.507(4) 55404 no
C17 H(11) 3.209(3) 54502 no
C17 H(13) 3.574(3) 65503 no
C17 H(14) 2.036(3) 55501 no
C17 H(15) 3.239(3) 55501 no
C10 S1 2.735(2) 55501 no
C10 C6 2.382(3) 55501 no
C10 C14 3.520(3) 55501 no
C10 C8 2.381(3) 55501 no
C10 C7 2.773(3) 55501 no
C10 H(1) 3.238(3) 55501 no
C10 H(3) 2.048(3) 55501 no
C10 H(10) 3.011(3) 55501 no
C10 H(11) 2.837(3) 55501 no
C9 Cl3 3.565(3) 45404 no
C9 Cl4 2.678(3) 55501 no
C9 C5 2.398(3) 55501 no
C9 C6 2.751(3) 55501 no
C9 C7 2.384(4) 55501 no
C9 H(2) 3.232(4) 55501 no
C9 H(4) 2.050(4) 55501 no
C9 H(10) 3.099(3) 55501 no
H(1) S1 2.839(2) 55501 no
H(1) Cl1 2.777(2) 55501 no
H(1) N2 3.288(3) 55501 no
H(1) C5 2.015(3) 55501 no
H(1) C4 3.014(3) 55501 no
H(1) C8 3.237(3) 55501 no
H(1) C7 2.043(3) 55501 no
H(1) C10 3.238(3) 55501 no
H(2) Cl4 2.768(2) 55501 no
H(2) F1 2.888(3) 54502 no
H(2) N3 2.647(3) 54502 no
H(2) C12 3.507(3) 54502 no
H(2) C13 3.425(3) 54502 no
H(2) C15 3.150(3) 54502 no
H(2) C5 3.269(3) 55501 no
H(2) C6 2.063(3) 55501 no
H(2) C8 2.019(3) 55501 no
H(2) C16 3.277(3) 54502 no
H(2) C9 3.232(4) 55501 no
H(3) Cl3 2.780(3) 45404 no
H(3) Cl4 2.772(3) 55501 no
H(3) C5 3.258(3) 55501 no
H(3) C8 2.007(4) 55501 no
H(3) C7 3.236(3) 55501 no
H(3) C10 2.048(3) 55501 no
H(4) S1 2.824(2) 55501 no
H(4) F1 3.174(3) 45504 no
H(4) C5 2.032(3) 55501 no
H(4) C6 3.240(3) 55501 no
H(4) C8 3.239(3) 55501 no
H(4) C16 3.565(3) 45504 no
H(4) C17 3.507(4) 45504 no
H(4) C9 2.050(4) 55501 no
H(5) Cl4 3.339(2) 55502 no
H(5) O2 2.506(3) 55501 no
H(5) N3 2.675(2) 55501 no
H(5) N2 1.992(3) 55501 no
H(5) N1 3.069(3) 55501 no
H(5) C12 2.041(3) 55501 no
H(5) C13 3.206(3) 55501 no
H(5) C3 3.371(3) 55501 no
H(5) C4 3.005(3) 55501 no
H(5) C14 2.639(3) 55501 no
H(6) Cl1 3.402(2) 55501 no
H(6) O2 2.751(3) 55501 no
H(6) N3 3.292(2) 55501 no
H(6) N2 1.997(3) 55501 no
H(6) N1 2.629(3) 55501 no
H(6) O1 3.396(3) 55501 no
H(6) C12 2.051(3) 55501 no
H(6) C3 2.598(3) 55501 no
H(6) C4 2.520(3) 55501 no
H(6) C14 3.248(3) 55501 no
H(7) F1 3.541(3) 55501 no
H(7) N3 1.998(3) 55501 no
H(7) N2 2.606(3) 55501 no
H(7) C13 2.600(3) 55501 no
H(7) C15 2.662(3) 55501 no
H(7) C4 3.497(3) 55501 no
H(7) C11 2.032(3) 55501 no
H(7) C20 3.475(3) 55501 no
H(7) C6 3.316(3) 55501 no
H(7) C14 3.127(3) 55501 no
H(7) C16 3.369(3) 55501 no
H(8) F1 2.295(2) 55501 no
H(8) N3 1.994(3) 55501 no
H(8) N2 3.243(3) 55501 no
H(8) C13 3.229(3) 55501 no
H(8) C15 2.553(3) 55501 no
H(8) C11 2.047(3) 55501 no
H(8) C16 2.671(3) 55501 no
H(9) N3 1.993(3) 55501 no
H(9) N2 3.283(2) 55501 no
H(9) O1 2.769(3) 45404 no
H(9) C12 3.231(3) 55501 no
H(9) C12 3.577(3) 55502 no
H(9) C15 2.595(3) 55501 no
H(9) C20 2.701(3) 55501 no
H(9) C14 2.048(3) 55501 no
H(10) N3 1.994(3) 55501 no
H(10) N2 2.694(2) 55501 no
H(10) C12 2.621(3) 55501 no
H(10) C15 2.650(3) 55501 no
H(10) C5 2.846(3) 55501 no
H(10) C11 3.227(3) 55501 no
H(10) C20 2.709(3) 55501 no
H(10) C6 2.846(3) 55501 no
H(10) C14 2.041(3) 55501 no
H(10) C8 3.041(3) 55501 no
H(10) C7 2.933(3) 55501 no
H(10) C10 3.011(3) 55501 no
H(10) C9 3.099(3) 55501 no
H(11) S1 2.724(2) 55501 no
H(11) N3 3.262(3) 55501 no
H(11) N2 1.987(3) 55501 no
H(11) C13 2.037(3) 55501 no
H(11) C5 2.693(3) 55501 no
H(11) C4 2.556(3) 55501 no
H(11) C11 3.233(3) 55501 no
H(11) C6 3.568(3) 55501 no
H(11) C16 3.409(3) 55502 no
H(11) C19 3.573(3) 55502 no
H(11) C18 3.286(3) 55502 no
H(11) C17 3.209(3) 55502 no
H(11) C10 2.837(3) 55501 no
H(12) O2 3.523(2) 55501 no
H(12) N3 2.677(3) 55501 no
H(12) N2 1.999(3) 55501 no
H(12) C12 3.186(3) 55501 no
H(12) C13 2.038(3) 55501 no
H(12) C15 3.229(3) 55502 no
H(12) C4 3.029(3) 55501 no
H(12) C11 2.652(3) 55501 no
H(12) C20 2.924(3) 55502 no
H(12) C16 3.566(3) 55502 no
H(12) C19 2.996(3) 55502 no
H(12) C18 3.340(3) 55502 no
H(13) Cl3 3.240(2) 55401 no
H(13) F1 2.531(3) 55501 no
H(13) F1 2.823(3) 65503 no
H(13) C15 3.284(3) 55501 no
H(13) C16 2.032(3) 55501 no
H(13) C19 3.237(3) 55501 no
H(13) C18 2.034(4) 55501 no
H(13) C17 3.574(3) 65503 no
H(14) Cl2 3.075(3) 55401 no
H(14) Cl3 3.173(3) 55401 no
H(14) Cl4 3.063(2) 55503 no
H(14) C20 3.257(3) 55501 no
H(14) C16 3.245(3) 55501 no
H(14) C19 2.013(3) 55501 no
H(14) C17 2.036(3) 55501 no
H(15) S1 1.581(2) 55505 no
H(15) Cl1 1.581(2) 55505 no
H(15) Cl2 1.581(3) 55505 no
H(15) Cl3 1.581(2) 55505 no
H(15) Cl4 3.085(2) 55503 no
H(15) Cl4 1.581(2) 55505 no
H(15) O2 2.951(3) 54502 no
H(15) O2 2.865(3) 45404 no
H(15) O2 1.581(3) 55505 no
H(15) F1 1.581(3) 55505 no
H(15) N3 1.581(3) 55505 no
H(15) N2 1.581(3) 55505 no
H(15) N1 1.581(3) 55505 no
H(15) O1 1.581(3) 55505 no
H(15) C12 1.581(3) 55505 no
H(15) C13 1.581(3) 55505 no
H(15) C15 3.288(3) 55501 no
H(15) C15 1.581(3) 55505 no
H(15) C3 1.581(3) 55505 no
H(15) C5 1.581(3) 55505 no
H(15) C4 1.581(3) 55505 no
H(15) C11 1.581(3) 55505 no
H(15) C20 2.048(3) 55501 no
H(15) C20 1.581(3) 55505 no
H(15) C6 1.581(3) 55505 no
H(15) C14 1.581(3) 55505 no
H(15) C8 1.581(3) 55505 no
H(15) C1 1.581(3) 55505 no
H(15) C2 1.581(3) 55505 no
H(15) C7 1.581(3) 55505 no
H(15) C16 1.581(3) 55505 no
H(15) C19 1.581(3) 55505 no
H(15) C18 2.017(3) 55501 no
H(15) C18 1.581(3) 55505 no
H(15) C17 3.239(3) 55501 no
H(15) C17 1.581(3) 55505 no
H(15) C10 1.581(3) 55505 no
H(15) C9 1.581(3) 55505 no
H(16) S1 3.006(2) 55505 no
H(16) Cl1 3.006(2) 55505 no
H(16) Cl2 3.006(2) 55505 no
H(16) Cl3 3.006(2) 55505 no
H(16) Cl4 3.006(2) 55505 no
H(16) O2 2.958(3) 45404 no
H(16) O2 3.006(3) 55505 no
H(16) F1 3.006(2) 55505 no
H(16) N3 2.676(2) 55501 no
H(16) N3 3.006(3) 55505 no
H(16) N2 3.006(3) 55505 no
H(16) N1 3.294(3) 45404 no
H(16) N1 3.006(3) 55505 no
H(16) O1 2.896(3) 45404 no
H(16) O1 3.006(3) 55505 no
H(16) C12 3.006(3) 55505 no
H(16) C13 2.462(3) 55501 no
H(16) C13 3.006(3) 55505 no
H(16) C15 2.036(3) 55501 no
H(16) C15 3.006(3) 55505 no
H(16) C3 3.006(3) 55505 no
H(16) C5 3.006(3) 55505 no
H(16) C4 3.006(3) 55505 no
H(16) C11 3.006(3) 55505 no
H(16) C20 3.006(3) 55505 no
H(16) C6 3.006(3) 55505 no
H(16) C14 3.006(3) 55505 no
H(16) C8 3.552(3) 55501 no
H(16) C8 3.006(3) 55505 no
H(16) C1 3.006(3) 55505 no
H(16) C2 3.006(3) 55505 no
H(16) C7 3.006(3) 55505 no
H(16) C16 3.230(3) 55501 no
H(16) C16 3.006(3) 55505 no
H(16) C19 2.043(3) 55501 no
H(16) C19 3.006(3) 55505 no
H(16) C18 3.248(3) 55501 no
H(16) C18 3.006(3) 55505 no
H(16) C17 3.006(3) 55505 no
H(16) C10 3.006(3) 55505 no
H(16) C9 3.006(3) 55505 no

loop_
_geom_torsion_atom_site_label_1
_geom_torsion_atom_site_label_2
_geom_torsion_atom_site_label_3
_geom_torsion_atom_site_label_4
_geom_torsion
_geom_torsion_publ_flag
C4 S1 C5 C6 56.7(2) yes
C4 S1 C5 C10 -125.6(2) no
C5 S1 C4 N2 37.5(2) yes
C5 S1 C4 C3 -142.30(10) no
C13 N3 C12 C11 -58.6(2) no
C13 N3 C12 H(7) 61.0(2) no
C13 N3 C12 H(8) -179.7(2) no
C15 N3 C12 C11 173.0(2) no
C15 N3 C12 H(7) -67.3(2) no
C15 N3 C12 H(8) 52.0(3) no
C12 N3 C13 C14 55.9(2) no
C12 N3 C13 H(9) 176.5(2) no
C12 N3 C13 H(10) -64.0(2) no
C15 N3 C13 C14 -176.3(2) no
C15 N3 C13 H(9) -55.7(3) no
C15 N3 C13 H(10) 63.8(2) no
C12 N3 C15 C20 118.4(2) no
C12 N3 C15 C16 -63.0(2) no
C13 N3 C15 C20 -8.0(3) no
C13 N3 C15 C16 170.6(2) yes
C11 N2 C4 S1 -153.80(10) no
C11 N2 C4 C3 26.0(3) no
C14 N2 C4 S1 33.5(3) no
C14 N2 C4 C3 -146.8(2) no
C4 N2 C11 C12 129.8(2) no
C4 N2 C11 H(5) -111.1(2) no
C4 N2 C11 H(6) 9.4(3) no
C14 N2 C11 C12 -56.6(2) no
C14 N2 C11 H(5) 62.5(2) no
C14 N2 C11 H(6) -177.0(2) no
C4 N2 C14 C13 -130.2(2) yes
C4 N2 C14 H(11) -10.3(3) no
C4 N2 C14 H(12) 109.1(2) no
C11 N2 C14 C13 56.4(2) yes
C11 N2 C14 H(11) 176.3(2) no
C11 N2 C14 H(12) -64.3(2) no
O2 N1 C3 C4 13.3(3) no
O2 N1 C3 C2 -162.9(2) no
O1 N1 C3 C4 -170.1(2) no
O1 N1 C3 C2 13.8(3) no
N3 C12 C11 N2 58.1(2) yes
N3 C12 C11 H(5) -61.3(3) no
N3 C12 C11 H(6) 178.7(2) no
H(7) C12 C11 N2 -62.0(3) no
H(7) C12 C11 H(5) 178.6(3) no
H(7) C12 C11 H(6) 58.6(3) no
H(8) C12 C11 N2 178.7(2) no
H(8) C12 C11 H(5) 59.2(3) no
H(8) C12 C11 H(6) -60.8(3) no
N3 C13 C14 N2 -55.0(2) yes
N3 C13 C14 H(11) -174.7(2) no
N3 C13 C14 H(12) 65.9(3) no
H(9) C13 C14 N2 -175.2(2) no
H(9) C13 C14 H(11) 65.1(3) no
H(9) C13 C14 H(12) -54.2(3) no
H(10) C13 C14 N2 64.8(3) no
H(10) C13 C14 H(11) -54.9(3) no
H(10) C13 C14 H(12) -174.2(3) no
N3 C15 C20 C19 -178.9(2) no
N3 C15 C20 H(16) 1.4(4) no
C16 C15 C20 C19 2.5(3) no
C16 C15 C20 H(16) -177.2(2) no
N3 C15 C16 F1 -2.5(3) no
N3 C15 C16 C17 178.2(2) no
C20 C15 C16 F1 176.1(2) no
C20 C15 C16 C17 -3.1(3) no
N1 C3 C4 S1 -145.2(2) no
N1 C3 C4 N2 35.0(3) no
C2 C3 C4 S1 30.5(3) no
C2 C3 C4 N2 -149.3(2) no
N1 C3 C2 Cl3 65.4(2) yes
N1 C3 C2 C1 -115.1(2) no
C4 C3 C2 Cl3 -110.5(2) no
C4 C3 C2 C1 69.0(3) yes
S1 C5 C6 C7 -177.5(2) no
S1 C5 C6 H(1) 0.4(4) no
C10 C5 C6 C7 4.8(3) no
C10 C5 C6 H(1) -177.3(3) no
S1 C5 C10 C9 178.5(2) no
S1 C5 C10 H(4) -1.7(4) no
C6 C5 C10 C9 -3.8(3) no
C6 C5 C10 H(4) 176.0(3) no
C15 C20 C19 C18 -0.1(3) no
C15 C20 C19 H(15) 179.5(3) no
H(16) C20 C19 C18 179.6(3) no
H(16) C20 C19 H(15) -0.8(4) no
C5 C6 C7 C8 -2.7(3) no
C5 C6 C7 H(2) -179.8(3) no
H(1) C6 C7 C8 179.4(3) no
H(1) C6 C7 H(2) 2.3(4) no
Cl4 C8 C7 C6 177.2(2) no
Cl4 C8 C7 H(2) -5.6(4) no
C9 C8 C7 C6 -0.5(4) no
C9 C8 C7 H(2) 176.7(3) no
Cl4 C8 C9 C10 -176.3(2) no
Cl4 C8 C9 H(3) 3.6(4) no
C7 C8 C9 C10 1.4(4) no
C7 C8 C9 H(3) -178.7(3) no
Cl1 C1 C2 Cl3 -177.7(2) no
Cl1 C1 C2 C3 2.8(3) no
Cl2 C1 C2 Cl3 2.0(3) no
Cl2 C1 C2 C3 -177.5(2) no
F1 C16 C17 C18 -177.9(2) no
F1 C16 C17 H(13) 3.1(4) no
C15 C16 C17 C18 1.3(4) no
C15 C16 C17 H(13) -177.7(3) no
C20 C19 C18 C17 -1.9(4) no
C20 C19 C18 H(14) 178.6(3) no
H(15) C19 C18 C17 178.6(3) no
H(15) C19 C18 H(14) -0.9(5) no
C19 C18 C17 C16 1.3(4) no
C19 C18 C17 H(13) -179.8(3) no
H(14) C18 C17 C16 -179.2(3) no
H(14) C18 C17 H(13) -0.2(5) no
C5 C10 C9 C8 0.8(4) no
C5 C10 C9 H(3) -179.2(3) no
H(4) C10 C9 C8 -179.1(3) no
H(4) C10 C9 H(3) 1.0(5) no

loop_
_cod_related_entry_id
_cod_related_entry_database
_cod_related_entry_code
1 ChemSpider 21179191
